data_4105441
loop_
_publ_author_name
'Mohamed H. Alkordi'
'Jacilynn A. Brant'
'Lukasz Wojtas'
'Victor Ch. Kravtsov'
'Amy J. Cairns'
'Mohamed Eddaoudi'

_publ_contact_author_address 'Chemistry, Univ. of South Florida, Tampa, FL 33620. USA'
_publ_contact_author_email eddaoudi@cas.usf.edu
_publ_contact_author_name 'Dr.Mohamed Eddaoudi'
_publ_contact_author_phone 813-974-9622
_publ_section_title
;
 Zeolite-likeMetal-Organic Frameworks (ZMOFs) Based on the Directed
 Assembly of Finite Metal-Organic Cubes (MOCs)
;
_journal_name_full 'Journal of the American Chemical Society'
_journal_page_first 17753
_journal_page_last 17755
_journal_paper_doi 10.1021/ja905557z
_journal_volume 131
_journal_year 2009
_chemical_formula_sum 'C75.92 H91.68 In8 N51.96 O70.6'
_chemical_formula_weight 3782.14
_chemical_name_systematic
;
 ?
;
_space_group_IT_number 202
_symmetry_cell_setting cubic
_symmetry_space_group_name_Hall '-F 2 2 3'
_symmetry_space_group_name_H-M 'F m -3'
_atom_sites_solution_hydrogens geom
_atom_sites_solution_primary direct
_atom_sites_solution_secondary difmap
_audit_creation_method SHELXL-97
_cell_angle_alpha 90.00
_cell_angle_beta 90.00
_cell_angle_gamma 90.00
_cell_formula_units_Z 4
_cell_length_a 26.123(4)
_cell_length_b 26.123(4)
_cell_length_c 26.123(4)
_cell_measurement_temperature 100(2)
_cell_volume 17827(5)
_computing_cell_refinement 'SAINT (Bruker, 2002)'
_computing_data_collection 'SMART (Bruker, 2002)'
_computing_data_reduction 'SAINT (Bruker, 2002)'
_computing_publication_material 'SHELXL-97 (Sheldrick, 1997)'
_computing_structure_refinement 'SHELXL-97 (Sheldrick, 1997)'
_computing_structure_solution 'SHELXS-97 (Sheldrick, 1990)'
_diffrn_ambient_temperature 100(2)
_diffrn_measured_fraction_theta_full 0.998
_diffrn_measured_fraction_theta_max 0.998
_diffrn_measurement_device_type 'BRUKER SMART APEX CCD'
_diffrn_measurement_method 'omega scans'
_diffrn_radiation_monochromator graphite
_diffrn_radiation_source 'fine-focus sealed tube'
_diffrn_radiation_type MoK\a
_diffrn_radiation_wavelength 0.71073
_diffrn_reflns_av_R_equivalents 0.0601
_diffrn_reflns_av_sigmaI/netI 0.0393
_diffrn_reflns_limit_h_max 8
_diffrn_reflns_limit_h_min -27
_diffrn_reflns_limit_k_max 27
_diffrn_reflns_limit_k_min -24
_diffrn_reflns_limit_l_max 27
_diffrn_reflns_limit_l_min -21
_diffrn_reflns_number 7400
_diffrn_reflns_theta_full 21.96
_diffrn_reflns_theta_max 21.96
_diffrn_reflns_theta_min 2.21
_exptl_absorpt_coefficient_mu 1.106
_exptl_absorpt_correction_T_max 0.8974
_exptl_absorpt_correction_T_min 0.8974
_exptl_absorpt_correction_type multi-scan
_exptl_absorpt_process_details 'SADABS; (Sheldrick, 2003)'
_exptl_crystal_colour colorless
_exptl_crystal_density_diffrn 1.409
_exptl_crystal_description polyhedra
_exptl_crystal_F_000 7475
_exptl_crystal_size_max 0.10
_exptl_crystal_size_mid 0.10
_exptl_crystal_size_min 0.10
_refine_diff_density_max 1.091
_refine_diff_density_min -0.375
_refine_diff_density_rms 0.135
_refine_ls_extinction_method none
_refine_ls_goodness_of_fit_ref 1.110
_refine_ls_hydrogen_treatment constr
_refine_ls_matrix_type full
_refine_ls_number_parameters 87
_refine_ls_number_reflns 1005
_refine_ls_number_restraints 0
_refine_ls_restrained_S_all 1.110
_refine_ls_R_factor_all 0.0781
_refine_ls_R_factor_gt 0.0602
_refine_ls_shift/su_max 0.000
_refine_ls_shift/su_mean 0.000
_refine_ls_structure_factor_coef Fsqd
_refine_ls_weighting_details 'calc w=1/[\s^2^(Fo^2^)+(0.1147P)^2^+160.5738P] where P=(Fo^2^+2Fc^2^)/3'
_refine_ls_weighting_scheme calc
_refine_ls_wR_factor_gt 0.1789
_refine_ls_wR_factor_ref 0.1940
_reflns_number_gt 756
_reflns_number_total 1005
_reflns_threshold_expression >2sigma(I)
_cod_data_source_file ja905557z_si_009.cif
_cod_data_source_block 8
_cod_original_cell_volume 17826(4)
_cod_original_sg_symbol_H-M 'F m -3 m'
_cod_original_formula_sum 'C75.92 H91.68 In8 N51.96 O70.60'
_cod_database_code 4105441

loop_
_symmetry_equiv_pos_as_xyz
'x, y, z'
'-x, -y, z'
'-x, y, -z'
'x, -y, -z'
'z, x, y'
'z, -x, -y'
'-z, -x, y'
'-z, x, -y'
'y, z, x'
'-y, z, -x'
'y, -z, -x'
'-y, -z, x'
'x, y+1/2, z+1/2'
'-x, -y+1/2, z+1/2'
'-x, y+1/2, -z+1/2'
'x, -y+1/2, -z+1/2'
'z, x+1/2, y+1/2'
'z, -x+1/2, -y+1/2'
'-z, -x+1/2, y+1/2'
'-z, x+1/2, -y+1/2'
'y, z+1/2, x+1/2'
'-y, z+1/2, -x+1/2'
'y, -z+1/2, -x+1/2'
'-y, -z+1/2, x+1/2'
'x+1/2, y, z+1/2'
'-x+1/2, -y, z+1/2'
'-x+1/2, y, -z+1/2'
'x+1/2, -y, -z+1/2'
'z+1/2, x, y+1/2'
'z+1/2, -x, -y+1/2'
'-z+1/2, -x, y+1/2'
'-z+1/2, x, -y+1/2'
'y+1/2, z, x+1/2'
'-y+1/2, z, -x+1/2'
'y+1/2, -z, -x+1/2'
'-y+1/2, -z, x+1/2'
'x+1/2, y+1/2, z'
'-x+1/2, -y+1/2, z'
'-x+1/2, y+1/2, -z'
'x+1/2, -y+1/2, -z'
'z+1/2, x+1/2, y'
'z+1/2, -x+1/2, -y'
'-z+1/2, -x+1/2, y'
'-z+1/2, x+1/2, -y'
'y+1/2, z+1/2, x'
'-y+1/2, z+1/2, -x'
'y+1/2, -z+1/2, -x'
'-y+1/2, -z+1/2, x'
'-x, -y, -z'
'x, y, -z'
'x, -y, z'
'-x, y, z'
'-z, -x, -y'
'-z, x, y'
'z, x, -y'
'z, -x, y'
'-y, -z, -x'
'y, -z, x'
'-y, z, x'
'y, z, -x'
'-x, -y+1/2, -z+1/2'
'x, y+1/2, -z+1/2'
'x, -y+1/2, z+1/2'
'-x, y+1/2, z+1/2'
'-z, -x+1/2, -y+1/2'
'-z, x+1/2, y+1/2'
'z, x+1/2, -y+1/2'
'z, -x+1/2, y+1/2'
'-y, -z+1/2, -x+1/2'
'y, -z+1/2, x+1/2'
'-y, z+1/2, x+1/2'
'y, z+1/2, -x+1/2'
'-x+1/2, -y, -z+1/2'
'x+1/2, y, -z+1/2'
'x+1/2, -y, z+1/2'
'-x+1/2, y, z+1/2'
'-z+1/2, -x, -y+1/2'
'-z+1/2, x, y+1/2'
'z+1/2, x, -y+1/2'
'z+1/2, -x, y+1/2'
'-y+1/2, -z, -x+1/2'
'y+1/2, -z, x+1/2'
'-y+1/2, z, x+1/2'
'y+1/2, z, -x+1/2'
'-x+1/2, -y+1/2, -z'
'x+1/2, y+1/2, -z'
'x+1/2, -y+1/2, z'
'-x+1/2, y+1/2, z'
'-z+1/2, -x+1/2, -y'
'-z+1/2, x+1/2, y'
'z+1/2, x+1/2, -y'
'z+1/2, -x+1/2, y'
'-y+1/2, -z+1/2, -x'
'y+1/2, -z+1/2, x'
'-y+1/2, z+1/2, x'
'y+1/2, z+1/2, -x'

loop_
_atom_site_label
_atom_site_type_symbol
_atom_site_fract_x
_atom_site_fract_y
_atom_site_fract_z
_atom_site_U_iso_or_equiv
_atom_site_adp_type
_atom_site_occupancy
_atom_site_symmetry_multiplicity
_atom_site_calc_flag
_atom_site_refinement_flags
In1 In 0.12546(2) 0.12546(2) 0.87454(2) 0.0473(6) Uani 1 3 d S
N1 N 0.1275(2) 0.1334(3) 0.9581(3) 0.0473(18) Uani 1 1 d .
C2 C 0.1399(3) 0.1816(3) 0.9736(3) 0.048(2) Uani 1 1 d .
O1 O 0.1435(3) 0.2044(2) 0.8871(2) 0.0601(17) Uani 1 1 d .
C4 C 0.1203(4) 0.1055(5) 1.0000 0.044(3) Uani 1 2 d S
H4 H 0.1112 0.0703 1.0000 0.053 Uiso 1 2 calc SR
C5 C 0.1519(4) 0.2196(4) 0.9335(4) 0.069(3) Uani 1 1 d .
O2 O 0.1685(4) 0.2624(3) 0.9444(3) 0.115(3) Uani 1 1 d .
N32 N 0.1444(3) 0.2859(3) 0.8134(3) 0.088(3) Uani 1 1 d .
H32A H 0.1427 0.2592 0.8338 0.105 Uiso 1 1 calc R
H32B H 0.1216 0.2899 0.7890 0.105 Uiso 1 1 calc R
C32 C 0.1805(4) 0.3195(4) 0.8195(4) 0.068(5) Uani 1 3 d S
N41 N 0.1762(14) 0.3570(13) 1.0000 0.071 Uiso 0.33 2 d SP
H41A H 0.1598 0.3258 1.0000 0.086 Uiso 0.33 2 calc SPR
H41B H 0.2111 0.3526 1.0000 0.086 Uiso 0.33 2 calc SPR
C41 C 0.1585 0.3907 0.9600 0.128 Uiso 0.33 1 d P
H41C H 0.1664 0.3756 0.9266 0.154 Uiso 0.33 1 calc PR
H41D H 0.1758 0.4239 0.9631 0.154 Uiso 0.33 1 calc PR
H41E H 0.1215 0.3955 0.9632 0.154 Uiso 0.33 1 calc PR
O11 O 0.0000 0.0000 1.0000 0.141(18) Uiso 1 24 d S
O13 O 0.2325(11) 0.3662(10) 1.0000 0.161(10) Uiso 0.60 2 d SP
O14 O 0.054(2) 0.0000 1.0000 0.20(3) Uiso 0.40 4 d SP
O15 O 0.203(3) 0.0000 1.0000 0.23(3) Uiso 0.40 4 d SP
O17 O 0.1424(19) 0.4216(19) 0.9154(19) 0.125(15) Uiso 0.20 1 d P
O18 O 0.223(4) 0.430(4) 1.0000 0.21(4) Uiso 0.20 2 d SP
O20 O 0.075(4) 0.310(4) 1.0000 0.19(4) Uiso 0.20 2 d SP

loop_
_atom_site_aniso_label
_atom_site_aniso_U_11
_atom_site_aniso_U_22
_atom_site_aniso_U_33
_atom_site_aniso_U_23
_atom_site_aniso_U_13
_atom_site_aniso_U_12
In1 0.0473(6) 0.0473(6) 0.0473(6) 0.0002(3) 0.0002(3) -0.0002(3)
N1 0.048(4) 0.048(4) 0.046(4) -0.002(3) -0.003(3) 0.002(3)
C2 0.056(5) 0.039(5) 0.048(4) 0.001(4) -0.005(4) -0.002(4)
O1 0.086(5) 0.047(4) 0.047(4) 0.003(3) -0.001(3) -0.003(3)
C4 0.043(7) 0.038(7) 0.050(8) 0.000 0.000 0.004(5)
C5 0.095(8) 0.046(6) 0.066(7) 0.001(5) 0.002(6) -0.001(5)
O2 0.217(10) 0.066(5) 0.064(5) -0.003(4) 0.010(5) -0.049(6)
N32 0.096(6) 0.070(5) 0.097(7) 0.032(5) -0.043(5) -0.026(5)
C32 0.068(5) 0.068(5) 0.068(5) 0.019(6) -0.019(6) -0.019(6)

loop_
_atom_type_symbol
_atom_type_description
_atom_type_scat_dispersion_real
_atom_type_scat_dispersion_imag
_atom_type_scat_source
C C 0.0033 0.0016 'International Tables Vol C Tables 4.2.6.8 and 6.1.1.4'
H H 0.0000 0.0000 'International Tables Vol C Tables 4.2.6.8 and 6.1.1.4'
N N 0.0061 0.0033 'International Tables Vol C Tables 4.2.6.8 and 6.1.1.4'
O O 0.0106 0.0060 'International Tables Vol C Tables 4.2.6.8 and 6.1.1.4'
In In -0.7276 1.3100 'International Tables Vol C Tables 4.2.6.8 and 6.1.1.4'

loop_
_geom_angle_atom_site_label_1
_geom_angle_atom_site_label_2
_geom_angle_atom_site_label_3
_geom_angle
_geom_angle_site_symmetry_1
_geom_angle_site_symmetry_3
O1 In1 O1 88.2(2) . 11_566
O1 In1 O1 88.2(2) . 8_656
O1 In1 O1 88.2(2) 11_566 8_656
O1 In1 N1 102.2(2) . 8_656
O1 In1 N1 160.3(3) 11_566 8_656
O1 In1 N1 75.5(2) 8_656 8_656
O1 In1 N1 75.5(2) . .
O1 In1 N1 102.2(2) 11_566 .
O1 In1 N1 160.3(3) 8_656 .
N1 In1 N1 96.7(2) 8_656 .
O1 In1 N1 160.3(3) . 11_566
O1 In1 N1 75.5(2) 11_566 11_566
O1 In1 N1 102.2(2) 8_656 11_566
N1 In1 N1 96.7(2) 8_656 11_566
N1 In1 N1 96.7(2) . 11_566
C4 N1 C2 107.3(7) . .
C4 N1 In1 139.8(6) . .
C2 N1 In1 113.0(5) . .
N1 C2 C2 107.3(5) . 50_557
N1 C2 C5 117.4(8) . .
C2 C2 C5 135.2(5) 50_557 .
C5 O1 In1 118.5(6) . .
N1 C4 N1 110.8(10) 50_557 .
N1 C4 H4 124.6 50_557 .
N1 C4 H4 124.6 . .
O2 C5 O1 123.7(9) . .
O2 C5 C2 121.4(9) . .
O1 C5 C2 114.9(8) . .
C32 N32 H32A 120.0 . .
C32 N32 H32B 120.0 . .
H32A N32 H32B 120.0 . .
N32 C32 N32 119.84(13) 46_546 .
N32 C32 N32 119.84(13) 46_546 19_655
N32 C32 N32 119.84(13) . 19_655
C41 N41 C41 93(2) 50_557 .
C41 N41 H41A 113.1 50_557 .
C41 N41 H41A 113.1 . .
C41 N41 H41B 113.1 50_557 .
C41 N41 H41B 113.1 . .
H41A N41 H41B 110.5 . .
N41 C41 H41C 109.5 . .
N41 C41 H41D 109.5 . .
H41C C41 H41D 109.5 . .
N41 C41 H41E 109.5 . .
H41C C41 H41E 109.5 . .
H41D C41 H41E 109.5 . .
O14 O11 O14 90.0 9_546 .
O14 O11 O14 90.0 9_546 5_456
O14 O11 O14 90.00(3) . 5_456
O14 O11 O14 180.00(4) 9_546 57_566
O14 O11 O14 90.000(8) . 57_566
O14 O11 O14 90.000(8) 5_456 57_566
O14 O11 O14 90.000(17) 9_546 53_656
O14 O11 O14 90.000(8) . 53_656
O14 O11 O14 180.00(3) 5_456 53_656
O14 O11 O14 90.000(17) 57_566 53_656
O14 O11 O14 90.000(17) 9_546 49_557
O14 O11 O14 180.000(9) . 49_557
O14 O11 O14 90.000(9) 5_456 49_557
O14 O11 O14 90.000(17) 57_566 49_557
O14 O11 O14 90.00(3) 53_656 49_557

loop_
_geom_bond_atom_site_label_1
_geom_bond_atom_site_label_2
_geom_bond_distance
_geom_bond_site_symmetry_2
In1 O1 2.141(6) .
In1 O1 2.141(6) 11_566
In1 O1 2.141(6) 8_656
In1 N1 2.193(7) 8_656
In1 N1 2.193(7) .
In1 N1 2.193(7) 11_566
N1 C4 1.330(9) .
N1 C2 1.360(10) .
C2 C2 1.379(16) 50_557
C2 C5 1.478(13) .
O1 C5 1.293(11) .
C4 N1 1.330(9) 50_557
C4 H4 0.9500 .
C5 O2 1.230(11) .
N32 C32 1.297(8) .
N32 H32A 0.8800 .
N32 H32B 0.8800 .
C32 N32 1.297(8) 46_546
C32 N32 1.297(8) 19_655
N41 C41 1.44(2) 50_557
N41 C41 1.44(2) .
N41 H41A 0.9200 .
N41 H41B 0.9200 .
C41 H41C 0.9800 .
C41 H41D 0.9800 .
C41 H41E 0.9800 .
O11 O14 1.40(6) 9_546
O11 O14 1.40(6) .
O11 O14 1.40(6) 5_456
O11 O14 1.40(6) 57_566
O11 O14 1.40(6) 53_656
O11 O14 1.40(6) 49_557
O13 O18 1.69(10) .

loop_
_geom_torsion_atom_site_label_1
_geom_torsion_atom_site_label_2
_geom_torsion_atom_site_label_3
_geom_torsion_atom_site_label_4
_geom_torsion
_geom_torsion_site_symmetry_1
_geom_torsion_site_symmetry_4
O1 In1 N1 C4 178.4(10) . .
O1 In1 N1 C4 -96.7(10) 11_566 .
O1 In1 N1 C4 142.8(10) 8_656 .
N1 In1 N1 C4 77.5(9) 8_656 .
N1 In1 N1 C4 -20.1(10) 11_566 .
O1 In1 N1 C2 -1.5(5) . .
O1 In1 N1 C2 83.4(6) 11_566 .
O1 In1 N1 C2 -37.1(10) 8_656 .
N1 In1 N1 C2 -102.4(7) 8_656 .
N1 In1 N1 C2 160.0(6) 11_566 .
C4 N1 C2 C2 0.1(7) . 50_557
In1 N1 C2 C2 180.0(2) . 50_557
C4 N1 C2 C5 177.5(9) . .
In1 N1 C2 C5 -2.5(10) . .
O1 In1 O1 C5 -96.9(9) 11_566 .
O1 In1 O1 C5 174.8(8) 8_656 .
N1 In1 O1 C5 100.0(7) 8_656 .
N1 In1 O1 C5 6.1(7) . .
N1 In1 O1 C5 -62.6(11) 11_566 .
C2 N1 C4 N1 -0.1(12) . 50_557
In1 N1 C4 N1 180.0(2) . 50_557
In1 O1 C5 O2 171.0(9) . .
In1 O1 C5 C2 -9.2(12) . .
N1 C2 C5 O2 -172.5(10) . .
C2 C2 C5 O2 4.1(16) 50_557 .
N1 C2 C5 O1 7.7(13) . .
C2 C2 C5 O1 -175.7(5) 50_557 .
